data_4113395
loop_
_publ_author_name
'Christiana Xin Zhang'
'Hong-Chang Liang'
'Eun-il Kim'
'Jason Shearer'
'Matthew E. Helton'
'Eunsuk Kim'
'Susan Kaderli'
'Christopher D. Incarvito'
'Andreas D. Zuberb\"uhler'
'Arnold L. Rheingold'
'Kenneth D. Karlin'

_publ_section_title
;
 Tuning Copper-Dioxygen Reactivity and Exogenous Substrate Oxidations via
 Alterations in Ligand Electronics
;
_journal_name_full 'Journal of the American Chemical Society'
_journal_page_first 634
_journal_page_last 635
_journal_paper_doi 10.1021/ja028779v
_journal_volume 125
_journal_year 2003
_chemical_formula_sum 'C43 H26 B Cu F20 N4 O2'
_chemical_formula_weight 1085.03
_chemical_name_systematic
;

  ?

;
_space_group_IT_number 2
_symmetry_cell_setting triclinic
_symmetry_space_group_name_Hall '-P 1'
_symmetry_space_group_name_H-M 'P -1'
_atom_sites_solution_hydrogens geom
_atom_sites_solution_primary direct
_atom_sites_solution_secondary difmap
_audit_creation_method SHELXL-97
_cell_angle_alpha 95.816(4)
_cell_angle_beta 103.002(4)
_cell_angle_gamma 104.417(3)
_cell_formula_units_Z 2
_cell_length_a 12.765(3)
_cell_length_b 12.811(3)
_cell_length_c 13.946(3)
_cell_measurement_temperature 173(2)
_cell_volume 2122.0(8)
_computing_cell_refinement 'Bruker SMART'
_computing_data_collection 'Bruker SMART'
_computing_data_reduction 'Bruker SHELXTL'
_computing_molecular_graphics 'Bruker SHELXTL'
_computing_publication_material 'Bruker SHELXTL'
_computing_structure_refinement 'SHELXL-97 (Sheldrick, 1997)'
_computing_structure_solution 'SHELXS-97 (Sheldrick, 1990)'
_diffrn_ambient_temperature 173(2)
_diffrn_measured_fraction_theta_full 0.906
_diffrn_measured_fraction_theta_max 0.906
_diffrn_measurement_device_type 'CCD area detector'
_diffrn_measurement_method 'phi and omega scans'
_diffrn_radiation_monochromator graphite
_diffrn_radiation_source 'fine-focus sealed tube'
_diffrn_radiation_type MoK\a
_diffrn_radiation_wavelength 0.71073
_diffrn_reflns_av_R_equivalents 0.0616
_diffrn_reflns_av_sigmaI/netI 0.1605
_diffrn_reflns_limit_h_max 16
_diffrn_reflns_limit_h_min -16
_diffrn_reflns_limit_k_max 17
_diffrn_reflns_limit_k_min -16
_diffrn_reflns_limit_l_max 18
_diffrn_reflns_limit_l_min -15
_diffrn_reflns_number 15233
_diffrn_reflns_theta_full 28.40
_diffrn_reflns_theta_max 28.40
_diffrn_reflns_theta_min 1.66
_exptl_absorpt_coefficient_mu 0.648
_exptl_absorpt_correction_T_max 0.9381
_exptl_absorpt_correction_T_min 0.8549
_exptl_absorpt_correction_type 'empirical from SADABS'
_exptl_crystal_colour colorless
_exptl_crystal_density_diffrn 1.698
_exptl_crystal_description plate
_exptl_crystal_F_000 1084
_exptl_crystal_size_max 0.25
_exptl_crystal_size_mid 0.15
_exptl_crystal_size_min 0.10
_refine_diff_density_max 0.476
_refine_diff_density_min -0.862
_refine_diff_density_rms 0.076
_refine_ls_extinction_method none
_refine_ls_goodness_of_fit_ref 0.872
_refine_ls_hydrogen_treatment mixed
_refine_ls_matrix_type full
_refine_ls_number_parameters 641
_refine_ls_number_reflns 9624
_refine_ls_number_restraints 0
_refine_ls_restrained_S_all 0.872
_refine_ls_R_factor_all 0.1350
_refine_ls_R_factor_gt 0.0555
_refine_ls_shift/su_max 0.006
_refine_ls_shift/su_mean 0.000
_refine_ls_structure_factor_coef Fsqd
_refine_ls_weighting_details 'calc w=1/[\s^2^(Fo^2^)+(0.0197P)^2^+0.0000P] where P=(Fo^2^+2Fc^2^)/3'
_refine_ls_weighting_scheme calc
_refine_ls_wR_factor_gt 0.1021
_refine_ls_wR_factor_ref 0.1245
_reflns_number_gt 4497
_reflns_number_total 9624
_reflns_threshold_expression >2sigma(I)
_cod_data_source_file ja028779v-2_s3.cif
_cod_data_source_block kdk40
_cod_original_cell_volume 2122.0(7)
_cod_database_code 4113395

loop_
_symmetry_equiv_pos_as_xyz
'x, y, z'
'-x, -y, -z'

loop_
_atom_site_label
_atom_site_type_symbol
_atom_site_fract_x
_atom_site_fract_y
_atom_site_fract_z
_atom_site_U_iso_or_equiv
_atom_site_adp_type
_atom_site_occupancy
_atom_site_symmetry_multiplicity
_atom_site_calc_flag
_atom_site_refinement_flags
Cu1 Cu -0.17567(5) 0.06024(5) -0.23841(3) 0.03975(17) Uani 1 1 d .
B1 B 0.2686(4) -0.3080(4) -0.2035(2) 0.0251(11) Uani 1 1 d .
O1 O -0.3995(3) 0.4027(3) -0.39833(18) 0.0545(9) Uani 1 1 d .
O2 O 0.2832(2) 0.1360(2) -0.33883(16) 0.0370(7) Uani 1 1 d .
N1 N -0.2624(3) -0.0769(3) -0.35748(19) 0.0333(9) Uani 1 1 d .
N2 N -0.2564(3) 0.1683(3) -0.28549(17) 0.0325(9) Uani 1 1 d .
N3 N -0.0254(3) 0.0900(3) -0.27662(18) 0.0333(9) Uani 1 1 d .
N4 N -0.1652(3) 0.0077(3) -0.1122(2) 0.0517(12) Uani 1 1 d .
F1 F 0.16345(19) -0.52488(19) -0.17604(13) 0.0370(6) Uani 1 1 d .
F2 F -0.0249(2) -0.5955(2) -0.12166(14) 0.0495(7) Uani 1 1 d .
F3 F -0.1488(2) -0.4564(2) -0.08687(15) 0.0561(8) Uani 1 1 d .
F4 F -0.0784(2) -0.2449(2) -0.11333(15) 0.0531(7) Uani 1 1 d .
F5 F 0.1083(2) -0.1720(2) -0.16681(13) 0.0392(6) Uani 1 1 d .
F6 F 0.1284(2) -0.2412(2) -0.36433(13) 0.0421(6) Uani 1 1 d .
F7 F 0.0513(2) -0.3345(2) -0.55536(14) 0.0590(8) Uani 1 1 d .
F8 F 0.1095(2) -0.5142(2) -0.62277(13) 0.0668(9) Uani 1 1 d .
F9 F 0.2453(3) -0.5978(2) -0.49204(14) 0.0617(8) Uani 1 1 d .
F10 F 0.3212(2) -0.50917(19) -0.30127(12) 0.0387(6) Uani 1 1 d .
F11 F 0.29945(19) -0.15084(19) -0.02416(11) 0.0379(6) Uani 1 1 d .
F12 F 0.3943(2) 0.0641(2) 0.00887(12) 0.0462(7) Uani 1 1 d .
F13 F 0.4858(2) 0.1614(2) -0.12947(15) 0.0534(7) Uani 1 1 d .
F14 F 0.4754(2) 0.03920(19) -0.30415(13) 0.0411(6) Uani 1 1 d .
F15 F 0.37248(19) -0.17140(18) -0.34362(11) 0.0340(6) Uani 1 1 d .
F16 F 0.47996(18) -0.30468(19) -0.24941(12) 0.0356(6) Uani 1 1 d .
F17 F 0.6659(2) -0.3216(2) -0.12872(14) 0.0473(7) Uani 1 1 d .
F18 F 0.6674(2) -0.3684(2) 0.05790(14) 0.0503(7) Uani 1 1 d .
F19 F 0.4748(2) -0.4014(2) 0.11842(11) 0.0410(6) Uani 1 1 d .
F20 F 0.29122(18) -0.3786(2) 0.00390(11) 0.0369(6) Uani 1 1 d .
C1 C -0.3249(4) -0.1687(4) -0.3171(3) 0.0534(14) Uani 1 1 d .
H1A H -0.3640 -0.2306 -0.3713 0.080 Uiso 1 1 calc R
H1B H -0.3796 -0.1451 -0.2875 0.080 Uiso 1 1 calc R
H1C H -0.2724 -0.1910 -0.2660 0.080 Uiso 1 1 calc R
C2 C -0.3420(4) -0.0419(4) -0.4323(2) 0.0413(12) Uani 1 1 d .
H2A H -0.4087 -0.0407 -0.4076 0.050 Uiso 1 1 calc R
H2B H -0.3670 -0.0957 -0.4947 0.050 Uiso 1 1 calc R
C3 C -0.2910(4) 0.0717(4) -0.4550(2) 0.0401(12) Uani 1 1 d .
H3A H -0.2111 0.0801 -0.4522 0.048 Uiso 1 1 calc R
H3B H -0.3293 0.0761 -0.5240 0.048 Uiso 1 1 calc R
C4 C -0.2989(3) 0.1652(4) -0.3851(2) 0.0349(11) Uani 1 1 d .
C5 C -0.3469(4) 0.2430(4) -0.4209(2) 0.0395(12) Uani 1 1 d .
H5A H -0.3764 0.2379 -0.4907 0.047 Uiso 1 1 calc R
C6 C -0.3522(4) 0.3288(4) -0.3553(2) 0.0377(11) Uani 1 1 d .
C7 C -0.3108(4) 0.3333(4) -0.2539(2) 0.0418(12) Uani 1 1 d .
H7A H -0.3132 0.3911 -0.2068 0.050 Uiso 1 1 calc R
C8 C -0.2660(4) 0.2512(4) -0.2234(2) 0.0380(11) Uani 1 1 d .
H8A H -0.2399 0.2531 -0.1536 0.046 Uiso 1 1 calc R
C9 C -0.4014(5) 0.4978(4) -0.3348(3) 0.0698(17) Uani 1 1 d .
H9A H -0.4377 0.5434 -0.3755 0.105 Uiso 1 1 calc R
H9B H -0.3246 0.5399 -0.2996 0.105 Uiso 1 1 calc R
H9C H -0.4434 0.4749 -0.2860 0.105 Uiso 1 1 calc R
C10 C -0.1826(4) -0.1158(4) -0.4045(2) 0.0359(11) Uani 1 1 d .
H10A H -0.1679 -0.0726 -0.4575 0.043 Uiso 1 1 calc R
H10B H -0.2174 -0.1932 -0.4365 0.043 Uiso 1 1 calc R
C11 C -0.0714(4) -0.1066(4) -0.3302(2) 0.0375(11) Uani 1 1 d .
H11A H -0.0858 -0.1243 -0.2660 0.045 Uiso 1 1 calc R
H11B H -0.0367 -0.1607 -0.3558 0.045 Uiso 1 1 calc R
C12 C 0.0096(4) 0.0068(4) -0.3121(2) 0.0302(10) Uani 1 1 d .
C13 C 0.1117(4) 0.0225(4) -0.3334(2) 0.0338(11) Uani 1 1 d .
H13A H 0.1335 -0.0381 -0.3589 0.041 Uiso 1 1 calc R
C14 C 0.1833(4) 0.1282(4) -0.3174(2) 0.0325(11) Uani 1 1 d .
C15 C 0.1479(4) 0.2142(4) -0.2831(2) 0.0358(11) Uani 1 1 d .
H15A H 0.1939 0.2873 -0.2729 0.043 Uiso 1 1 calc R
C16 C 0.0435(4) 0.1921(4) -0.2637(2) 0.0358(11) Uani 1 1 d .
H16A H 0.0192 0.2517 -0.2402 0.043 Uiso 1 1 calc R
C17 C 0.3578(4) 0.2429(4) -0.3259(3) 0.0440(12) Uani 1 1 d .
H17A H 0.4266 0.2376 -0.3435 0.066 Uiso 1 1 calc R
H17B H 0.3762 0.2780 -0.2561 0.066 Uiso 1 1 calc R
H17C H 0.3218 0.2866 -0.3692 0.066 Uiso 1 1 calc R
C18 C -0.1457(4) -0.0856(4) 0.0447(2) 0.0506(14) Uani 1 1 d .
H18A H -0.1954 -0.1604 0.0271 0.076 Uiso 1 1 calc R
H18B H -0.1656 -0.0451 0.0980 0.076 Uiso 1 1 calc R
H18C H -0.0679 -0.0877 0.0677 0.076 Uiso 1 1 calc R
C19 C -0.1579(4) -0.0311(4) -0.0437(2) 0.0450(13) Uani 1 1 d .
C20 C 0.1496(3) -0.3438(3) -0.17033(19) 0.0238(9) Uani 1 1 d .
C21 C 0.1064(3) -0.4514(4) -0.1601(2) 0.0281(10) Uani 1 1 d .
C22 C 0.0085(4) -0.4896(4) -0.1328(2) 0.0340(11) Uani 1 1 d .
C23 C -0.0533(3) -0.4204(4) -0.1158(2) 0.0360(11) Uani 1 1 d .
C24 C -0.0169(4) -0.3139(4) -0.1281(2) 0.0386(12) Uani 1 1 d .
C25 C 0.0814(3) -0.2790(4) -0.1551(2) 0.0297(10) Uani 1 1 d .
C26 C 0.2306(3) -0.3680(3) -0.3220(2) 0.0246(9) Uani 1 1 d .
C27 C 0.1602(3) -0.3306(3) -0.3924(2) 0.0301(10) Uani 1 1 d .
C28 C 0.1189(4) -0.3777(4) -0.4918(2) 0.0373(11) Uani 1 1 d .
C29 C 0.1489(4) -0.4672(4) -0.5257(2) 0.0405(12) Uani 1 1 d .
C30 C 0.2171(4) -0.5090(4) -0.4599(2) 0.0399(12) Uani 1 1 d .
C31 C 0.2559(3) -0.4592(3) -0.3602(2) 0.0316(10) Uani 1 1 d .
C32 C 0.3235(3) -0.1740(3) -0.1883(2) 0.0239(9) Uani 1 1 d .
C33 C 0.3380(3) -0.1057(4) -0.0985(2) 0.0297(10) Uani 1 1 d .
C34 C 0.3877(4) 0.0039(4) -0.0791(2) 0.0341(11) Uani 1 1 d .
C35 C 0.4350(4) 0.0541(4) -0.1483(2) 0.0344(10) Uani 1 1 d .
C36 C 0.4276(3) -0.0086(4) -0.2360(2) 0.0303(10) Uani 1 1 d .
C37 C 0.3739(3) -0.1174(3) -0.2538(2) 0.0277(9) Uani 1 1 d .
C38 C 0.3727(3) -0.3423(3) -0.1319(2) 0.0239(9) Uani 1 1 d .
C39 C 0.4741(3) -0.3294(3) -0.1575(2) 0.0273(9) Uani 1 1 d .
C40 C 0.5717(3) -0.3374(3) -0.0977(2) 0.0310(10) Uani 1 1 d .
C41 C 0.5721(3) -0.3615(4) -0.0033(2) 0.0328(10) Uani 1 1 d .
C42 C 0.4760(4) -0.3767(3) 0.0265(2) 0.0296(10) Uani 1 1 d .
C43 C 0.3803(3) -0.3656(3) -0.0355(2) 0.0251(9) Uani 1 1 d .

loop_
_atom_site_aniso_label
_atom_site_aniso_U_11
_atom_site_aniso_U_22
_atom_site_aniso_U_33
_atom_site_aniso_U_23
_atom_site_aniso_U_13
_atom_site_aniso_U_12
Cu1 0.0393(4) 0.0551(4) 0.0281(2) 0.0060(2) 0.0105(2) 0.0179(3)
B1 0.033(3) 0.023(3) 0.0247(16) 0.0056(18) 0.0130(19) 0.012(2)
O1 0.083(3) 0.053(2) 0.0475(14) 0.0099(15) 0.0322(16) 0.041(2)
O2 0.0303(18) 0.035(2) 0.0446(13) 0.0023(13) 0.0111(13) 0.0068(16)
N1 0.031(2) 0.036(2) 0.0345(14) 0.0085(15) 0.0107(15) 0.0102(19)
N2 0.034(2) 0.038(2) 0.0248(12) 0.0054(14) 0.0089(14) 0.0077(19)
N3 0.042(2) 0.034(2) 0.0262(13) 0.0037(15) 0.0095(15) 0.014(2)
N4 0.052(3) 0.079(3) 0.0331(15) 0.0161(19) 0.0160(17) 0.028(3)
F1 0.0419(16) 0.0306(15) 0.0407(10) 0.0025(10) 0.0153(11) 0.0115(13)
F2 0.0491(18) 0.0424(18) 0.0517(12) 0.0046(12) 0.0191(12) -0.0006(15)
F3 0.0382(17) 0.074(2) 0.0559(12) 0.0043(13) 0.0258(12) 0.0055(16)
F4 0.0437(17) 0.069(2) 0.0603(13) 0.0084(14) 0.0262(12) 0.0301(16)
F5 0.0397(16) 0.0398(17) 0.0444(10) 0.0063(11) 0.0150(11) 0.0193(14)
F6 0.0496(17) 0.0456(17) 0.0351(9) 0.0038(11) 0.0058(11) 0.0266(15)
F7 0.061(2) 0.078(2) 0.0334(10) 0.0091(12) -0.0049(12) 0.0274(18)
F8 0.090(2) 0.072(2) 0.0230(9) -0.0125(11) 0.0017(12) 0.0148(19)
F9 0.103(3) 0.0503(19) 0.0370(10) -0.0080(12) 0.0178(13) 0.0365(19)
F10 0.0540(17) 0.0356(16) 0.0316(9) 0.0008(10) 0.0106(10) 0.0241(14)
F11 0.0468(16) 0.0455(16) 0.0236(8) 0.0007(9) 0.0133(10) 0.0152(14)
F12 0.0529(17) 0.0444(17) 0.0344(9) -0.0175(10) 0.0036(11) 0.0176(15)
F13 0.065(2) 0.0285(17) 0.0560(12) -0.0071(12) 0.0088(13) 0.0051(15)
F14 0.0466(16) 0.0318(15) 0.0470(10) 0.0102(11) 0.0203(11) 0.0062(13)
F15 0.0472(16) 0.0319(15) 0.0255(8) 0.0040(9) 0.0161(10) 0.0099(13)
F16 0.0365(15) 0.0473(17) 0.0301(8) 0.0137(10) 0.0171(10) 0.0138(13)
F17 0.0292(15) 0.068(2) 0.0501(11) 0.0070(12) 0.0137(11) 0.0205(15)
F18 0.0393(17) 0.063(2) 0.0440(11) 0.0049(12) -0.0029(11) 0.0199(15)
F19 0.0553(17) 0.0472(17) 0.0203(8) 0.0070(9) 0.0052(10) 0.0175(14)
F20 0.0383(15) 0.0518(17) 0.0248(8) 0.0062(10) 0.0131(9) 0.0158(14)
C1 0.048(3) 0.049(4) 0.059(2) 0.012(2) 0.020(2) -0.001(3)
C2 0.035(3) 0.048(3) 0.0367(18) -0.006(2) 0.0028(19) 0.016(3)
C3 0.061(3) 0.045(3) 0.0229(14) 0.0031(18) 0.0106(19) 0.031(3)
C4 0.035(3) 0.047(3) 0.0268(15) 0.0039(18) 0.0134(17) 0.015(2)
C5 0.055(3) 0.042(3) 0.0282(16) 0.0041(18) 0.0143(19) 0.025(3)
C6 0.041(3) 0.037(3) 0.0411(18) 0.007(2) 0.019(2) 0.014(2)
C7 0.043(3) 0.045(3) 0.0380(18) -0.007(2) 0.019(2) 0.012(3)
C8 0.036(3) 0.050(3) 0.0285(16) -0.0016(19) 0.0104(18) 0.014(3)
C9 0.116(5) 0.049(4) 0.068(3) 0.007(3) 0.051(3) 0.042(4)
C10 0.041(3) 0.032(3) 0.0345(16) 0.0008(18) 0.0115(19) 0.011(2)
C11 0.040(3) 0.036(3) 0.0410(18) 0.0059(19) 0.011(2) 0.017(2)
C12 0.037(3) 0.033(3) 0.0223(14) 0.0045(17) 0.0070(17) 0.014(2)
C13 0.041(3) 0.034(3) 0.0281(16) 0.0001(18) 0.0093(18) 0.016(2)
C14 0.035(3) 0.040(3) 0.0223(14) 0.0024(18) 0.0039(17) 0.014(2)
C15 0.038(3) 0.034(3) 0.0326(16) -0.0018(18) 0.0089(19) 0.007(2)
C16 0.040(3) 0.035(3) 0.0332(17) -0.0040(19) 0.0107(19) 0.015(3)
C17 0.036(3) 0.046(3) 0.046(2) 0.002(2) 0.014(2) 0.004(3)
C18 0.055(3) 0.075(4) 0.0316(17) 0.017(2) 0.012(2) 0.030(3)
C19 0.043(3) 0.069(4) 0.0284(16) 0.006(2) 0.0109(19) 0.024(3)
C20 0.027(2) 0.024(2) 0.0185(13) 0.0039(15) 0.0067(15) 0.003(2)
C21 0.028(2) 0.034(3) 0.0216(14) 0.0003(16) 0.0083(16) 0.009(2)
C22 0.035(3) 0.033(3) 0.0270(16) 0.0014(18) 0.0052(18) 0.001(2)
C23 0.022(2) 0.054(3) 0.0320(17) 0.003(2) 0.0130(18) 0.006(2)
C24 0.032(3) 0.058(4) 0.0316(17) 0.002(2) 0.0107(19) 0.023(3)
C25 0.030(3) 0.029(3) 0.0313(16) 0.0028(18) 0.0120(18) 0.009(2)
C26 0.023(2) 0.027(3) 0.0237(14) 0.0025(16) 0.0088(16) 0.005(2)
C27 0.032(3) 0.030(3) 0.0291(16) -0.0005(17) 0.0092(17) 0.012(2)
C28 0.036(3) 0.049(3) 0.0256(15) 0.0122(19) 0.0028(17) 0.010(2)
C29 0.052(3) 0.043(3) 0.0212(15) -0.0037(18) 0.0067(18) 0.009(3)
C30 0.056(3) 0.035(3) 0.0282(16) -0.0059(18) 0.014(2) 0.013(3)
C31 0.040(3) 0.029(3) 0.0247(15) 0.0045(17) 0.0069(17) 0.011(2)
C32 0.022(2) 0.026(2) 0.0227(13) 0.0011(15) 0.0044(15) 0.007(2)
C33 0.032(3) 0.034(3) 0.0240(14) 0.0000(17) 0.0032(16) 0.016(2)
C34 0.033(3) 0.039(3) 0.0274(16) -0.0092(18) 0.0008(17) 0.017(2)
C35 0.036(3) 0.025(3) 0.0399(18) -0.0006(19) 0.0044(19) 0.010(2)
C36 0.030(3) 0.033(3) 0.0315(16) 0.0073(18) 0.0080(17) 0.014(2)
C37 0.034(3) 0.022(3) 0.0269(15) -0.0034(16) 0.0069(17) 0.012(2)
C38 0.029(2) 0.019(2) 0.0216(13) -0.0016(15) 0.0053(16) 0.0055(19)
C39 0.033(3) 0.027(3) 0.0239(14) 0.0029(16) 0.0122(17) 0.008(2)
C40 0.028(3) 0.029(3) 0.0353(17) -0.0049(17) 0.0108(18) 0.009(2)
C41 0.026(3) 0.035(3) 0.0292(16) -0.0049(17) -0.0084(17) 0.013(2)
C42 0.042(3) 0.025(2) 0.0198(14) -0.0026(15) 0.0040(17) 0.012(2)
C43 0.029(2) 0.021(2) 0.0253(14) -0.0022(15) 0.0098(17) 0.006(2)

loop_
_atom_type_symbol
_atom_type_description
_atom_type_scat_dispersion_real
_atom_type_scat_dispersion_imag
_atom_type_scat_source
C C 0.0033 0.0016 'International Tables Vol C Tables 4.2.6.8 and 6.1.1.4'
H H 0.0000 0.0000 'International Tables Vol C Tables 4.2.6.8 and 6.1.1.4'
B B 0.0013 0.0007 'International Tables Vol C Tables 4.2.6.8 and 6.1.1.4'
N N 0.0061 0.0033 'International Tables Vol C Tables 4.2.6.8 and 6.1.1.4'
O O 0.0106 0.0060 'International Tables Vol C Tables 4.2.6.8 and 6.1.1.4'
F F 0.0171 0.0103 'International Tables Vol C Tables 4.2.6.8 and 6.1.1.4'
Cu Cu 0.3201 1.2651 'International Tables Vol C Tables 4.2.6.8 and 6.1.1.4'

loop_
_geom_angle_atom_site_label_1
_geom_angle_atom_site_label_2
_geom_angle_atom_site_label_3
_geom_angle
N4 Cu1 N2 126.59(13)
N4 Cu1 N3 111.74(14)
N2 Cu1 N3 109.90(13)
N4 Cu1 N1 108.46(15)
N2 Cu1 N1 99.36(12)
N3 Cu1 N1 95.27(12)
C38 B1 C32 100.2(3)
C38 B1 C20 113.7(3)
C32 B1 C20 113.6(3)
C38 B1 C26 114.7(3)
C32 B1 C26 113.2(3)
C20 B1 C26 102.1(3)
C6 O1 C9 118.3(3)
C14 O2 C17 117.4(3)
C2 N1 C10 110.0(3)
C2 N1 C1 109.2(3)
C10 N1 C1 108.3(3)
C2 N1 Cu1 108.3(3)
C10 N1 Cu1 111.2(2)
C1 N1 Cu1 109.8(2)
C8 N2 C4 116.3(4)
C8 N2 Cu1 123.1(2)
C4 N2 Cu1 120.4(3)
C12 N3 C16 117.4(4)
C12 N3 Cu1 120.6(3)
C16 N3 Cu1 122.0(3)
C19 N4 Cu1 173.6(4)
N1 C2 C3 112.5(4)
C4 C3 C2 114.4(3)
N2 C4 C5 122.2(4)
N2 C4 C3 116.8(4)
C5 C4 C3 121.0(3)
C4 C5 C6 119.9(3)
O1 C6 C5 115.4(3)
O1 C6 C7 125.6(4)
C5 C6 C7 119.0(4)
C8 C7 C6 117.9(4)
N2 C8 C7 124.6(3)
N1 C10 C11 113.0(3)
C12 C11 C10 112.3(3)
N3 C12 C13 122.5(4)
N3 C12 C11 116.4(4)
C13 C12 C11 121.1(4)
C12 C13 C14 119.5(4)
O2 C14 C15 125.7(4)
O2 C14 C13 115.6(4)
C15 C14 C13 118.7(4)
C14 C15 C16 118.5(4)
N3 C16 C15 123.4(4)
N4 C19 C18 177.3(5)
C25 C20 C21 113.0(4)
C25 C20 B1 127.5(4)
C21 C20 B1 119.5(4)
F1 C21 C22 116.7(4)
F1 C21 C20 119.2(3)
C22 C21 C20 124.1(4)
F2 C22 C23 120.4(4)
F2 C22 C21 119.6(4)
C23 C22 C21 119.9(4)
F3 C23 C22 120.6(4)
F3 C23 C24 120.7(4)
C22 C23 C24 118.7(4)
F4 C24 C23 119.4(4)
F4 C24 C25 121.0(4)
C23 C24 C25 119.6(4)
F5 C25 C24 114.5(4)
F5 C25 C20 120.9(3)
C24 C25 C20 124.6(4)
C31 C26 C27 113.4(3)
C31 C26 B1 126.8(3)
C27 C26 B1 119.7(3)
F6 C27 C28 116.1(3)
F6 C27 C26 119.3(3)
C28 C27 C26 124.5(4)
F7 C28 C29 120.4(3)
F7 C28 C27 120.3(4)
C29 C28 C27 119.3(4)
F8 C29 C30 120.8(4)
F8 C29 C28 120.1(4)
C30 C29 C28 119.1(3)
F9 C30 C29 119.5(3)
F9 C30 C31 121.0(4)
C29 C30 C31 119.5(4)
F10 C31 C26 121.5(3)
F10 C31 C30 114.3(4)
C26 C31 C30 124.1(4)
C37 C32 C33 111.6(4)
C37 C32 B1 126.0(3)
C33 C32 B1 121.8(3)
C34 C33 F11 116.6(3)
C34 C33 C32 124.9(3)
F11 C33 C32 118.5(4)
F12 C34 C33 120.7(3)
F12 C34 C35 119.4(4)
C33 C34 C35 119.8(3)
F13 C35 C36 121.4(3)
F13 C35 C34 120.4(3)
C36 C35 C34 118.2(4)
F14 C36 C37 121.0(3)
F14 C36 C35 118.9(4)
C37 C36 C35 120.1(3)
C36 C37 F15 114.7(3)
C36 C37 C32 125.2(3)
F15 C37 C32 120.1(3)
C39 C38 C43 112.0(3)
C39 C38 B1 120.3(3)
C43 C38 B1 126.7(3)
F16 C39 C40 115.4(3)
F16 C39 C38 118.6(3)
C40 C39 C38 125.9(3)
F17 C40 C39 121.4(3)
F17 C40 C41 120.1(4)
C39 C40 C41 118.5(3)
F18 C41 C42 121.1(3)
F18 C41 C40 119.9(4)
C42 C41 C40 119.0(4)
F19 C42 C41 119.7(3)
F19 C42 C43 119.8(3)
C41 C42 C43 120.5(3)
F20 C43 C42 115.0(3)
F20 C43 C38 120.9(3)
C42 C43 C38 124.1(3)

loop_
_geom_bond_atom_site_label_1
_geom_bond_atom_site_label_2
_geom_bond_distance
Cu1 N4 1.936(3)
Cu1 N2 2.000(3)
Cu1 N3 2.060(3)
Cu1 N1 2.164(3)
B1 C38 1.655(6)
B1 C32 1.656(6)
B1 C20 1.656(6)
B1 C26 1.660(5)
O1 C6 1.362(5)
O1 C9 1.442(5)
O2 C14 1.357(5)
O2 C17 1.428(5)
N1 C2 1.472(5)
N1 C10 1.484(5)
N1 C1 1.485(5)
N2 C8 1.349(5)
N2 C4 1.366(4)
N3 C12 1.345(5)
N3 C16 1.351(5)
N4 C19 1.117(4)
F1 C21 1.356(4)
F2 C22 1.354(5)
F3 C23 1.357(4)
F4 C24 1.350(5)
F5 C25 1.363(5)
F6 C27 1.357(4)
F7 C28 1.353(4)
F8 C29 1.351(4)
F9 C30 1.342(5)
F10 C31 1.358(4)
F11 C33 1.364(4)
F12 C34 1.355(4)
F13 C35 1.336(5)
F14 C36 1.358(4)
F15 C37 1.362(3)
F16 C39 1.364(3)
F17 C40 1.343(4)
F18 C41 1.349(4)
F19 C42 1.354(3)
F20 C43 1.352(4)
C2 C3 1.535(6)
C3 C4 1.504(5)
C4 C5 1.373(6)
C5 C6 1.383(6)
C6 C7 1.384(5)
C7 C8 1.376(6)
C10 C11 1.527(6)
C11 C12 1.517(6)
C12 C13 1.373(5)
C13 C14 1.396(6)
C14 C15 1.374(6)
C15 C16 1.384(6)
C18 C19 1.474(5)
C20 C25 1.378(5)
C20 C21 1.387(5)
C21 C22 1.375(5)
C22 C23 1.361(6)
C23 C24 1.369(6)
C24 C25 1.373(5)
C26 C31 1.375(5)
C26 C27 1.383(5)
C27 C28 1.382(5)
C28 C29 1.369(6)
C29 C30 1.363(6)
C30 C31 1.392(4)
C32 C37 1.394(5)
C32 C33 1.400(5)
C33 C34 1.360(6)
C34 C35 1.381(5)
C35 C36 1.364(5)
C36 C37 1.360(5)
C38 C39 1.395(5)
C38 C43 1.395(4)
C39 C40 1.368(5)
C40 C41 1.381(4)
C41 C42 1.358(5)
C42 C43 1.377(5)
